data_7238386
loop_
_publ_author_name
'Sarkar, Sohini'
'Mohanta, Sasankasekhar'

_publ_section_title
;
 Syntheses, crystal structures and supramolecular topologies of
 nickel(II)--s/p/d10/NH4+ complexes derived from a compartmental ligand
;
_journal_issue 4
_journal_name_full 'RSC Advances'
_journal_page_first 640
_journal_paper_doi 10.1039/c1ra00144b
_journal_volume 1
_journal_year 2011
_chemical_formula_sum 'C60 H70 Cl Li N6 Ni3 O18'
_chemical_formula_weight 1381.74
_space_group_IT_number 2
_space_group_name_Hall '-P 1'
_space_group_name_H-M_alt 'P -1'
_symmetry_cell_setting triclinic
_symmetry_space_group_name_H-M 'P -1'
_atom_sites_solution_hydrogens geom
_atom_sites_solution_primary direct
_atom_sites_solution_secondary difmap
_audit_creation_method SHELXL-97
_cell_angle_alpha 84.901(2)
_cell_angle_beta 73.443(2)
_cell_angle_gamma 80.682(2)
_cell_formula_units_Z 2
_cell_length_a 11.8610(16)
_cell_length_b 15.811(2)
_cell_length_c 17.483(2)
_cell_measurement_reflns_used 2551
_cell_measurement_temperature 296(2)
_cell_measurement_theta_max 19.10
_cell_measurement_theta_min 2.44
_cell_volume 3098.1(7)
_computing_cell_refinement 'Bruker SAINT'
_computing_data_collection 'Bruker APEX2'
_computing_data_reduction 'Bruker SAINT'
_computing_molecular_graphics 'Bruker SHELXTL'
_computing_publication_material 'Bruker SHELXTL'
_computing_structure_refinement 'SHELXL-97 (Sheldrick, 2008)'
_computing_structure_solution 'SHELXS-97 (Sheldrick, 2008)'
_diffrn_ambient_temperature 296(2)
_diffrn_measured_fraction_theta_full 0.990
_diffrn_measured_fraction_theta_max 0.990
_diffrn_radiation_monochromator graphite
_diffrn_radiation_source 'fine-focus sealed tube'
_diffrn_radiation_type MoK\a
_diffrn_radiation_wavelength 0.71073
_diffrn_reflns_av_R_equivalents 0.0565
_diffrn_reflns_av_sigmaI/netI 0.1080
_diffrn_reflns_limit_h_max 14
_diffrn_reflns_limit_h_min -14
_diffrn_reflns_limit_k_max 18
_diffrn_reflns_limit_k_min -18
_diffrn_reflns_limit_l_max 20
_diffrn_reflns_limit_l_min -20
_diffrn_reflns_number 22237
_diffrn_reflns_theta_full 25.00
_diffrn_reflns_theta_max 25.00
_diffrn_reflns_theta_min 1.22
_exptl_absorpt_coefficient_mu 1.022
_exptl_absorpt_correction_T_max 0.8618
_exptl_absorpt_correction_T_min 0.7916
_exptl_absorpt_correction_type multi-scan
_exptl_absorpt_process_details 'SADABS (Sheldrick, 1990)'
_exptl_crystal_colour red
_exptl_crystal_density_diffrn 1.481
_exptl_crystal_density_method 'not measured'
_exptl_crystal_description cubic
_exptl_crystal_F_000 1440
_exptl_crystal_size_max 0.24
_exptl_crystal_size_mid 0.18
_exptl_crystal_size_min 0.15
_refine_diff_density_max 0.257
_refine_diff_density_min -0.417
_refine_diff_density_rms 0.061
_refine_ls_extinction_method none
_refine_ls_goodness_of_fit_ref 0.964
_refine_ls_hydrogen_treatment mixed
_refine_ls_matrix_type full
_refine_ls_number_parameters 860
_refine_ls_number_reflns 10803
_refine_ls_number_restraints 6
_refine_ls_restrained_S_all 0.964
_refine_ls_R_factor_all 0.1460
_refine_ls_R_factor_gt 0.0524
_refine_ls_shift/su_max 0.001
_refine_ls_shift/su_mean 0.000
_refine_ls_structure_factor_coef Fsqd
_refine_ls_weighting_details 'calc w=1/[\s^2^(Fo^2^)+(0.0500P)^2^+0.0000P] where P=(Fo^2^+2Fc^2^)/3'
_refine_ls_weighting_scheme calc
_refine_ls_wR_factor_gt 0.0981
_refine_ls_wR_factor_ref 0.1349
_reflns_number_gt 5130
_reflns_number_total 10803
_reflns_threshold_expression >2sigma(I)
_cod_data_source_file c1ra00144b.txt
_cod_data_source_block 1
_cod_depositor_comments
;
The following automatic conversions were performed:

data item '_symmetry_cell_setting' value 'Triclinic' was changed to
'triclinic' in accordance with the
/home/saulius/struct/COD-crude-data/automatic-downloads/DataCite-retrospective/RSC/depositions/lib/dictionaries/cif_core.dic
dictionary named 'cif_core.dic' version 2.4.2 last updated on
2011-04-26.

Automatic conversion script
Id: cif_fix_values 6909 2019-04-08 15:41:33Z antanas 
;
_cod_original_cell_volume 3098.2(7)
_cod_original_sg_symbol_H-M 'P-1 '
_cod_database_code 7238386

loop_
_symmetry_equiv_pos_as_xyz
'x, y, z'
'-x, -y, -z'

loop_
_atom_site_label
_atom_site_type_symbol
_atom_site_fract_x
_atom_site_fract_y
_atom_site_fract_z
_atom_site_U_iso_or_equiv
_atom_site_adp_type
_atom_site_occupancy
_atom_site_symmetry_multiplicity
_atom_site_calc_flag
_atom_site_refinement_flags
_atom_site_disorder_assembly
_atom_site_disorder_group
C1 C 0.4004(5) 0.2246(4) 0.0133(3) 0.0586(15) Uani 1 1 d . . .
C2 C 0.4557(5) 0.2930(4) 0.0234(4) 0.0646(17) Uani 1 1 d . . .
C3 C 0.4436(6) 0.3703(4) -0.0180(4) 0.089(2) Uani 1 1 d . . .
H3 H 0.4800 0.4151 -0.0093 0.107 Uiso 1 1 calc R . .
C4 C 0.3774(7) 0.3814(5) -0.0724(5) 0.104(3) Uani 1 1 d . . .
H4 H 0.3688 0.4342 -0.0997 0.125 Uiso 1 1 calc R . .
C5 C 0.3245(6) 0.3164(5) -0.0868(4) 0.094(2) Uani 1 1 d . . .
H5 H 0.2820 0.3241 -0.1247 0.113 Uiso 1 1 calc R . .
C6 C 0.3353(5) 0.2372(4) -0.0433(4) 0.0648(16) Uani 1 1 d . . .
C7 C 0.2804(5) 0.1700(5) -0.0591(4) 0.0763(19) Uani 1 1 d . . .
H7 H 0.2362 0.1825 -0.0959 0.092 Uiso 1 1 calc R . .
C8 C 0.2191(5) 0.0309(4) -0.0476(4) 0.0836(19) Uani 1 1 d . . .
H8A H 0.2183 0.0396 -0.1031 0.100 Uiso 1 1 calc R . .
H8B H 0.1378 0.0377 -0.0141 0.100 Uiso 1 1 calc R . .
C9 C 0.2822(5) -0.0563(4) -0.0332(3) 0.0738(18) Uani 1 1 d . . .
H9A H 0.2292 -0.0989 -0.0254 0.089 Uiso 1 1 calc R . .
H9B H 0.3501 -0.0713 -0.0785 0.089 Uiso 1 1 calc R . .
C10 C 0.3269(5) -0.1200(4) 0.0846(4) 0.0704(18) Uani 1 1 d . . .
H10 H 0.2964 -0.1669 0.0740 0.084 Uiso 1 1 calc R . .
C11 C 0.3756(5) -0.1292(4) 0.1506(4) 0.0615(16) Uani 1 1 d . . .
C12 C 0.3709(6) -0.2052(4) 0.1980(5) 0.093(2) Uani 1 1 d . . .
H12 H 0.3300 -0.2469 0.1884 0.112 Uiso 1 1 calc R . .
C13 C 0.4242(7) -0.2193(5) 0.2572(5) 0.107(3) Uani 1 1 d . . .
H13 H 0.4167 -0.2691 0.2897 0.128 Uiso 1 1 calc R . .
C14 C 0.4913(6) -0.1593(5) 0.2701(4) 0.096(2) Uani 1 1 d . . .
H14 H 0.5313 -0.1703 0.3094 0.115 Uiso 1 1 calc R . .
C15 C 0.4974(5) -0.0840(4) 0.2241(4) 0.0695(17) Uani 1 1 d . . .
C16 C 0.4366(5) -0.0654(4) 0.1649(3) 0.0563(15) Uani 1 1 d . . .
C17 C 0.5998(6) 0.3336(4) 0.0805(4) 0.096(2) Uani 1 1 d . . .
H17A H 0.5551 0.3868 0.1031 0.115 Uiso 1 1 calc R . .
H17B H 0.6485 0.3466 0.0272 0.115 Uiso 1 1 calc R . .
C18 C 0.6746(6) 0.2925(5) 0.1303(5) 0.120(3) Uani 1 1 d . . .
H18A H 0.6255 0.2784 0.1823 0.180 Uiso 1 1 calc R . .
H18B H 0.7269 0.3310 0.1350 0.180 Uiso 1 1 calc R . .
H18C H 0.7208 0.2411 0.1063 0.180 Uiso 1 1 calc R . .
C19 C 0.6338(6) -0.0319(5) 0.2820(4) 0.107(2) Uani 1 1 d . . .
H19A H 0.6920 -0.0828 0.2683 0.128 Uiso 1 1 calc R . .
H19B H 0.5864 -0.0400 0.3366 0.128 Uiso 1 1 calc R . .
C20 C 0.6957(6) 0.0448(5) 0.2747(4) 0.112(3) Uani 1 1 d . . .
H20A H 0.7518 0.0474 0.2230 0.167 Uiso 1 1 calc R . .
H20B H 0.7366 0.0405 0.3153 0.167 Uiso 1 1 calc R . .
H20C H 0.6382 0.0958 0.2812 0.167 Uiso 1 1 calc R . .
C36 C 0.3149(5) 0.3959(4) 0.2411(3) 0.0595(16) Uani 1 1 d . . .
C35 C 0.3902(5) 0.3858(4) 0.2936(4) 0.0653(17) Uani 1 1 d . . .
C34 C 0.4535(5) 0.4500(5) 0.2985(4) 0.090(2) Uani 1 1 d . . .
H34 H 0.5029 0.4423 0.3321 0.107 Uiso 1 1 calc R . .
C33 C 0.4432(7) 0.5261(5) 0.2532(5) 0.106(3) Uani 1 1 d . . .
H33 H 0.4856 0.5693 0.2573 0.128 Uiso 1 1 calc R . .
C32 C 0.3728(7) 0.5389(4) 0.2031(4) 0.090(2) Uani 1 1 d . . .
H32 H 0.3676 0.5900 0.1728 0.108 Uiso 1 1 calc R . .
C31 C 0.3076(5) 0.4740(4) 0.1975(4) 0.0655(17) Uani 1 1 d . . .
C30 C 0.2340(6) 0.4888(4) 0.1449(4) 0.083(2) Uani 1 1 d . . .
H30 H 0.2309 0.5422 0.1179 0.099 Uiso 1 1 calc R . .
C29 C 0.1014(7) 0.4610(5) 0.0731(5) 0.121(3) Uani 1 1 d . . .
H29A H 0.0451 0.5119 0.0909 0.145 Uiso 1 1 calc R . .
H29B H 0.1543 0.4757 0.0218 0.145 Uiso 1 1 calc R . .
C28 C 0.0378(8) 0.3946(5) 0.0631(5) 0.126(3) Uani 1 1 d . . .
H28A H 0.0584 0.3822 0.0070 0.151 Uiso 1 1 calc R . .
H28B H -0.0470 0.4140 0.0807 0.151 Uiso 1 1 calc R . .
C27 C 0.0275(5) 0.2466(5) 0.1031(4) 0.075(2) Uani 1 1 d . . .
H27 H -0.0185 0.2499 0.0676 0.090 Uiso 1 1 calc R . .
C26 C 0.0462(5) 0.1658(5) 0.1441(4) 0.0655(17) Uani 1 1 d . . .
C25 C -0.0018(5) 0.0951(5) 0.1287(4) 0.086(2) Uani 1 1 d . . .
H25 H -0.0481 0.1024 0.0931 0.104 Uiso 1 1 calc R . .
C24 C 0.0177(6) 0.0177(5) 0.1643(4) 0.088(2) Uani 1 1 d . . .
H24 H -0.0131 -0.0281 0.1519 0.105 Uiso 1 1 calc R . .
C23 C 0.0837(5) 0.0052(4) 0.2197(4) 0.0769(19) Uani 1 1 d . . .
H23 H 0.0964 -0.0485 0.2445 0.092 Uiso 1 1 calc R . .
C22 C 0.1303(5) 0.0737(4) 0.2377(4) 0.0609(16) Uani 1 1 d . . .
C21 C 0.1136(5) 0.1554(4) 0.1992(3) 0.0572(15) Uani 1 1 d . . .
C39 C 0.4753(5) 0.2863(5) 0.3810(4) 0.089(2) Uani 1 1 d . . .
H39A H 0.4602 0.3269 0.4225 0.107 Uiso 1 1 calc R . .
H39B H 0.5559 0.2868 0.3474 0.107 Uiso 1 1 calc R . .
C40 C 0.4592(6) 0.1981(5) 0.4175(4) 0.108(2) Uani 1 1 d . . .
H40A H 0.3799 0.1989 0.4520 0.161 Uiso 1 1 calc R . .
H40B H 0.5153 0.1800 0.4480 0.161 Uiso 1 1 calc R . .
H40C H 0.4721 0.1589 0.3760 0.161 Uiso 1 1 calc R . .
C37 C 0.2043(6) -0.0052(4) 0.3406(4) 0.082(2) Uani 1 1 d . . .
H37A H 0.2424 -0.0541 0.3083 0.098 Uiso 1 1 calc R . .
H37B H 0.1259 -0.0161 0.3720 0.098 Uiso 1 1 calc R . .
C38 C 0.2783(6) 0.0102(4) 0.3946(4) 0.103(2) Uani 1 1 d . . .
H38A H 0.3528 0.0260 0.3626 0.154 Uiso 1 1 calc R . .
H38B H 0.2924 -0.0412 0.4260 0.154 Uiso 1 1 calc R . .
H38C H 0.2364 0.0557 0.4292 0.154 Uiso 1 1 calc R . .
C41 C 0.7804(5) 0.6050(4) 0.4813(3) 0.0534(14) Uani 1 1 d . . .
C42 C 0.7604(5) 0.6804(4) 0.4333(3) 0.0664(17) Uani 1 1 d . . .
C43 C 0.6780(6) 0.6868(5) 0.3907(4) 0.096(2) Uani 1 1 d . . .
H43 H 0.6660 0.7359 0.3589 0.115 Uiso 1 1 calc R . .
C44 C 0.6119(7) 0.6198(6) 0.3949(5) 0.111(3) Uani 1 1 d . . .
H44 H 0.5525 0.6261 0.3689 0.133 Uiso 1 1 calc R . .
C45 C 0.6343(6) 0.5464(5) 0.4363(4) 0.094(2) Uani 1 1 d . . .
H45 H 0.5929 0.5012 0.4364 0.112 Uiso 1 1 calc R . .
C46 C 0.7192(5) 0.5369(4) 0.4795(3) 0.0649(16) Uani 1 1 d . . .
C47 C 0.7485(5) 0.4549(4) 0.5168(4) 0.0679(17) Uani 1 1 d . . .
H47 H 0.7103 0.4101 0.5106 0.082 Uiso 1 1 calc R . .
C48 C 0.8623(6) 0.3498(3) 0.5825(4) 0.0782(19) Uani 1 1 d . . .
H48A H 0.8006 0.3147 0.5869 0.094 Uiso 1 1 calc R . .
H48B H 0.9337 0.3257 0.5434 0.094 Uiso 1 1 calc R . .
C49 C 0.8857(5) 0.3526(4) 0.6605(4) 0.0797(19) Uani 1 1 d . . .
H49A H 0.8119 0.3573 0.7029 0.096 Uiso 1 1 calc R . .
H49B H 0.9367 0.3010 0.6709 0.096 Uiso 1 1 calc R . .
C50 C 1.0160(5) 0.4294(4) 0.6988(3) 0.0691(18) Uani 1 1 d . . .
H50 H 1.0300 0.3797 0.7295 0.083 Uiso 1 1 calc R . .
C51 C 1.0753(5) 0.4982(4) 0.7044(3) 0.0627(16) Uani 1 1 d . . .
C52 C 1.1559(6) 0.4878(5) 0.7516(4) 0.084(2) Uani 1 1 d . . .
H52 H 1.1695 0.4357 0.7789 0.101 Uiso 1 1 calc R . .
C53 C 1.2133(6) 0.5532(5) 0.7570(4) 0.092(2) Uani 1 1 d . . .
H53 H 1.2665 0.5454 0.7880 0.110 Uiso 1 1 calc R . .
C54 C 1.1942(5) 0.6313(5) 0.7172(4) 0.083(2) Uani 1 1 d . . .
H54 H 1.2334 0.6760 0.7223 0.100 Uiso 1 1 calc R . .
C55 C 1.1175(5) 0.6429(4) 0.6704(3) 0.0605(15) Uani 1 1 d . . .
C56 C 1.0546(5) 0.5767(4) 0.6620(3) 0.0555(15) Uani 1 1 d . . .
C57 C 0.8170(6) 0.8181(4) 0.3865(4) 0.098(2) Uani 1 1 d . . .
H57A H 0.7372 0.8491 0.4039 0.118 Uiso 1 1 calc R . .
H57B H 0.8329 0.8049 0.3309 0.118 Uiso 1 1 calc R . .
C58 C 0.9062(7) 0.8710(4) 0.3960(4) 0.117(3) Uani 1 1 d . . .
H58A H 0.8976 0.8759 0.4518 0.175 Uiso 1 1 calc R . .
H58B H 0.8930 0.9272 0.3715 0.175 Uiso 1 1 calc R . .
H59C H 0.9850 0.8438 0.3708 0.175 Uiso 1 1 calc R . .
C59 C 1.1523(6) 0.7873(4) 0.6304(4) 0.091(2) Uani 1 1 d . . .
H59A H 1.2378 0.7707 0.6140 0.110 Uiso 1 1 calc R . .
H59B H 1.1293 0.8066 0.6845 0.110 Uiso 1 1 calc R . .
C60 C 1.1160(6) 0.8569(4) 0.5755(4) 0.112(3) Uani 1 1 d . . .
H60A H 1.1426 0.8381 0.5218 0.167 Uiso 1 1 calc R . .
H60B H 1.1510 0.9068 0.5785 0.167 Uiso 1 1 calc R . .
H60C H 1.0310 0.8710 0.5909 0.167 Uiso 1 1 calc R . .
Cl1 Cl 0.03941(18) 0.75022(12) 0.12027(12) 0.0754(5) Uani 1 1 d . . .
H10C H 0.170(5) 0.266(3) 0.423(3) 0.12(3) Uiso 1 1 d D . .
H9C H 0.440(5) 0.1108(11) 0.210(3) 0.08(2) Uiso 1 1 d D . .
H10D H 0.093(3) 0.256(3) 0.386(3) 0.10(3) Uiso 1 1 d D . .
H9D H 0.437(7) 0.190(3) 0.1816(18) 0.15(4) Uiso 1 1 d D . .
Li1 Li 0.2695(8) 0.2136(5) 0.2894(5) 0.058(2) Uani 1 1 d . . .
N1 N 0.2861(4) 0.0928(3) -0.0272(3) 0.0587(12) Uani 1 1 d . . .
N2 N 0.3210(4) -0.0530(3) 0.0382(3) 0.0585(12) Uani 1 1 d . . .
N4 N 0.1710(5) 0.4358(3) 0.1306(3) 0.0722(15) Uani 1 1 d . . .
N3 N 0.0678(4) 0.3155(4) 0.1102(3) 0.0674(14) Uani 1 1 d . . .
N5 N 0.8236(4) 0.4393(3) 0.5579(3) 0.0597(13) Uani 1 1 d . . .
N6 N 0.9445(4) 0.4283(3) 0.6556(3) 0.0595(13) Uani 1 1 d . . .
Ni1 Ni 0.36517(5) 0.05061(4) 0.04816(4) 0.0519(2) Uani 1 1 d . . .
Ni2 Ni 0.16358(6) 0.32592(4) 0.17324(4) 0.0573(2) Uani 1 1 d . . .
Ni3 Ni 0.90139(6) 0.51597(4) 0.58838(4) 0.0510(2) Uani 1 1 d . . .
O1 O 0.4142(3) 0.1534(2) 0.0559(2) 0.0555(9) Uani 1 1 d . . .
O2 O 0.4413(3) 0.0098(2) 0.12576(19) 0.0526(9) Uani 1 1 d . . .
O3 O 0.5601(3) -0.0198(3) 0.2303(2) 0.0780(12) Uani 1 1 d . . .
O4 O 0.5211(4) 0.2760(2) 0.0772(3) 0.0784(12) Uani 1 1 d . . .
O6 O 0.2609(3) 0.3318(2) 0.23698(19) 0.0560(10) Uani 1 1 d . . .
O5 O 0.1596(3) 0.2174(2) 0.21893(19) 0.0563(9) Uani 1 1 d . . .
O8 O 0.3920(3) 0.3090(3) 0.3343(2) 0.0698(11) Uani 1 1 d . . .
O7 O 0.1958(3) 0.0704(2) 0.2915(2) 0.0698(11) Uani 1 1 d . . .
O10 O 0.1538(4) 0.2323(3) 0.3964(3) 0.0654(10) Uani 1 1 d D . .
O9 O 0.4258(4) 0.1603(3) 0.2233(3) 0.0640(10) Uani 1 1 d D . .
O11 O 0.8567(3) 0.6047(2) 0.5227(2) 0.0539(9) Uani 1 1 d . . .
O12 O 0.9826(3) 0.5928(2) 0.6159(2) 0.0564(9) Uani 1 1 d . . .
O13 O 0.8283(4) 0.7414(3) 0.4344(2) 0.0749(12) Uani 1 1 d . . .
O14 O 1.0939(3) 0.7167(3) 0.6264(2) 0.0717(11) Uani 1 1 d . . .
O15A O 0.0572(19) 0.8097(12) 0.0580(11) 0.127(8) Uani 0.60 1 d P A .
O16A O -0.003(2) 0.6803(11) 0.1031(14) 0.167(11) Uani 0.60 1 d P A .
O15B O 0.030(3) 0.8196(15) 0.065(2) 0.134(13) Uani 0.40 1 d P A .
O16B O -0.056(3) 0.710(3) 0.134(3) 0.21(2) Uani 0.40 1 d P A .
O17A O 0.143(2) 0.6974(12) 0.0985(18) 0.230(11) Uani 0.60 1 d P A 1
O18A O -0.047(2) 0.7851(13) 0.1827(9) 0.189(7) Uani 0.60 1 d P A 1
O17B O 0.134(2) 0.7220(19) 0.1479(16) 0.118(10) Uani 0.40 1 d P A 2
O18B O 0.064(4) 0.7819(17) 0.1878(12) 0.145(10) Uani 0.40 1 d P A 2

loop_
_atom_site_aniso_label
_atom_site_aniso_U_11
_atom_site_aniso_U_22
_atom_site_aniso_U_33
_atom_site_aniso_U_23
_atom_site_aniso_U_13
_atom_site_aniso_U_12
C1 0.051(4) 0.058(4) 0.056(4) -0.001(3) -0.003(3) 0.000(3)
C2 0.064(4) 0.049(4) 0.067(5) 0.001(3) 0.002(3) -0.007(3)
C3 0.084(5) 0.062(5) 0.103(6) 0.005(4) 0.004(4) -0.014(4)
C4 0.105(7) 0.074(6) 0.103(7) 0.028(5) 0.000(5) 0.007(5)
C5 0.088(5) 0.096(6) 0.079(5) 0.028(5) -0.018(4) 0.016(5)
C6 0.057(4) 0.064(4) 0.063(4) 0.001(4) -0.008(3) 0.004(3)
C7 0.059(4) 0.100(6) 0.060(4) 0.001(4) -0.014(3) 0.008(4)
C8 0.064(4) 0.122(6) 0.076(5) -0.013(4) -0.028(4) -0.024(4)
C9 0.076(4) 0.094(5) 0.066(4) -0.021(4) -0.023(4) -0.036(4)
C10 0.062(4) 0.062(4) 0.079(5) -0.022(4) 0.001(4) -0.016(3)
C11 0.056(4) 0.049(4) 0.069(5) 0.002(3) 0.000(3) -0.008(3)
C12 0.099(6) 0.058(5) 0.108(6) 0.012(4) -0.013(5) -0.007(4)
C13 0.126(7) 0.057(5) 0.124(7) 0.029(5) -0.023(6) -0.014(5)
C14 0.102(5) 0.085(5) 0.097(6) 0.033(5) -0.044(5) 0.007(4)
C15 0.064(4) 0.066(4) 0.075(5) 0.003(4) -0.024(4) 0.006(3)
C16 0.043(3) 0.047(4) 0.068(4) 0.002(3) -0.004(3) 0.001(3)
C17 0.085(5) 0.079(5) 0.120(6) -0.015(4) -0.010(5) -0.028(4)
C18 0.109(6) 0.125(7) 0.146(7) -0.044(6) -0.050(6) -0.031(5)
C19 0.092(5) 0.145(7) 0.090(6) -0.002(5) -0.053(5) 0.013(5)
C20 0.077(5) 0.173(8) 0.100(6) -0.035(5) -0.044(4) -0.013(5)
C36 0.060(4) 0.044(4) 0.059(4) 0.003(3) 0.006(3) -0.007(3)
C35 0.064(4) 0.059(4) 0.068(5) -0.013(4) -0.005(4) -0.014(3)
C34 0.074(5) 0.085(5) 0.105(6) -0.029(5) 0.000(4) -0.030(4)
C33 0.114(7) 0.077(6) 0.118(8) -0.035(5) 0.012(5) -0.050(5)
C32 0.104(6) 0.057(4) 0.094(6) -0.018(4) 0.016(5) -0.033(4)
C31 0.067(4) 0.048(4) 0.070(5) -0.007(3) 0.003(4) -0.010(3)
C30 0.086(5) 0.054(4) 0.075(5) 0.014(4) 0.018(4) 0.001(4)
C29 0.142(8) 0.114(7) 0.091(6) 0.018(5) -0.037(6) 0.025(6)
C28 0.156(8) 0.125(8) 0.103(6) 0.015(6) -0.076(6) 0.025(6)
C27 0.052(4) 0.115(6) 0.058(4) -0.020(4) -0.019(3) 0.005(4)
C26 0.048(4) 0.091(5) 0.061(4) -0.017(4) -0.014(3) -0.011(3)
C25 0.060(4) 0.118(6) 0.086(5) -0.036(5) -0.019(4) -0.012(4)
C24 0.073(5) 0.095(6) 0.100(6) -0.033(5) -0.015(4) -0.030(4)
C23 0.065(4) 0.075(5) 0.083(5) -0.009(4) -0.002(4) -0.022(4)
C22 0.050(4) 0.065(4) 0.064(4) -0.017(4) 0.001(3) -0.020(3)
C21 0.047(3) 0.069(4) 0.054(4) -0.015(3) -0.007(3) -0.012(3)
C39 0.062(4) 0.137(7) 0.076(5) -0.021(5) -0.027(4) -0.014(4)
C40 0.108(6) 0.119(6) 0.093(6) 0.013(5) -0.041(5) 0.009(5)
C37 0.092(5) 0.058(4) 0.080(5) 0.022(4) -0.005(4) -0.014(4)
C38 0.142(7) 0.083(5) 0.078(5) 0.022(4) -0.035(5) -0.007(5)
C41 0.046(3) 0.061(4) 0.048(4) -0.010(3) -0.005(3) -0.002(3)
C42 0.071(4) 0.072(5) 0.061(4) -0.004(4) -0.033(4) 0.000(4)
C43 0.098(6) 0.109(6) 0.090(6) -0.006(4) -0.056(5) 0.012(5)
C44 0.083(5) 0.159(9) 0.108(7) -0.019(6) -0.059(5) 0.001(6)
C45 0.073(5) 0.122(7) 0.098(6) -0.028(5) -0.038(4) -0.014(5)
C46 0.048(4) 0.082(5) 0.065(4) -0.010(4) -0.012(3) -0.014(3)
C47 0.063(4) 0.067(4) 0.073(5) -0.019(4) -0.004(4) -0.028(3)
C48 0.101(5) 0.049(4) 0.077(5) 0.000(3) -0.008(4) -0.022(3)
C49 0.088(5) 0.062(4) 0.079(5) 0.016(4) -0.011(4) -0.017(4)
C50 0.065(4) 0.074(5) 0.053(4) 0.015(3) -0.006(3) 0.006(4)
C51 0.055(4) 0.071(4) 0.058(4) -0.001(3) -0.010(3) -0.005(3)
C52 0.081(5) 0.100(6) 0.074(5) -0.002(4) -0.034(4) 0.005(4)
C53 0.077(5) 0.117(7) 0.087(5) -0.005(5) -0.040(4) 0.004(5)
C54 0.066(4) 0.113(6) 0.081(5) -0.009(4) -0.035(4) -0.015(4)
C55 0.050(3) 0.071(4) 0.057(4) -0.008(3) -0.009(3) -0.005(3)
C56 0.048(3) 0.064(4) 0.052(4) -0.010(3) -0.008(3) -0.006(3)
C57 0.127(6) 0.081(5) 0.067(5) 0.018(4) -0.020(5) 0.016(5)
C58 0.151(7) 0.064(5) 0.112(6) 0.023(4) -0.011(6) -0.012(5)
C59 0.085(5) 0.092(5) 0.104(6) -0.009(5) -0.020(4) -0.037(4)
C60 0.129(6) 0.079(5) 0.132(7) -0.015(5) -0.022(5) -0.050(5)
Cl1 0.0893(13) 0.0714(12) 0.0749(14) 0.0135(11) -0.0354(12) -0.0243(11)
Li1 0.067(6) 0.054(6) 0.049(6) 0.003(4) -0.009(5) -0.012(5)
N1 0.050(3) 0.078(4) 0.048(3) -0.005(3) -0.016(2) -0.005(3)
N2 0.048(3) 0.065(3) 0.063(3) -0.010(3) -0.010(3) -0.016(2)
N4 0.077(4) 0.069(4) 0.051(3) 0.018(3) -0.008(3) 0.019(3)
N3 0.058(3) 0.089(4) 0.051(3) -0.002(3) -0.018(3) 0.007(3)
N5 0.058(3) 0.058(3) 0.060(3) -0.002(2) -0.005(3) -0.020(2)
N6 0.060(3) 0.048(3) 0.064(3) 0.007(2) -0.011(3) -0.008(2)
Ni1 0.0457(4) 0.0570(5) 0.0523(5) -0.0054(3) -0.0111(4) -0.0087(3)
Ni2 0.0567(5) 0.0607(5) 0.0500(5) 0.0037(4) -0.0141(4) -0.0003(4)
Ni3 0.0497(4) 0.0484(4) 0.0515(5) 0.0000(3) -0.0082(4) -0.0093(3)
O1 0.062(2) 0.051(2) 0.058(2) 0.0039(19) -0.022(2) -0.0141(18)
O2 0.053(2) 0.048(2) 0.059(2) 0.0000(18) -0.0185(19) -0.0095(17)
O3 0.074(3) 0.089(3) 0.083(3) 0.012(2) -0.048(2) -0.010(2)
O4 0.084(3) 0.067(3) 0.088(3) 0.001(2) -0.020(3) -0.034(2)
O6 0.060(2) 0.047(2) 0.065(3) 0.0068(18) -0.023(2) -0.0134(18)
O5 0.063(2) 0.055(2) 0.059(2) -0.0018(19) -0.026(2) -0.0129(19)
O8 0.068(3) 0.067(3) 0.084(3) -0.009(2) -0.029(2) -0.019(2)
O7 0.081(3) 0.057(3) 0.077(3) 0.011(2) -0.026(2) -0.025(2)
O10 0.069(3) 0.060(3) 0.072(3) -0.001(2) -0.029(2) -0.011(2)
O9 0.071(3) 0.052(3) 0.067(3) -0.001(2) -0.018(2) -0.008(2)
O11 0.057(2) 0.054(2) 0.056(2) 0.0062(18) -0.022(2) -0.0146(18)
O12 0.056(2) 0.054(2) 0.064(3) -0.0020(19) -0.022(2) -0.0118(18)
O13 0.100(3) 0.062(3) 0.068(3) 0.012(2) -0.038(2) -0.008(2)
O14 0.067(3) 0.071(3) 0.087(3) 0.000(2) -0.030(2) -0.025(2)
O15A 0.188(14) 0.153(17) 0.064(10) 0.075(10) -0.048(9) -0.111(12)
O16A 0.28(3) 0.087(8) 0.212(18) 0.019(9) -0.15(2) -0.102(13)
O15B 0.24(3) 0.038(10) 0.17(3) 0.026(12) -0.15(2) 0.006(13)
O16B 0.089(14) 0.28(5) 0.29(5) 0.19(4) -0.10(2) -0.13(2)
O17A 0.155(17) 0.098(11) 0.38(3) -0.008(16) -0.004(18) 0.031(11)
O18A 0.238(18) 0.177(15) 0.100(11) -0.017(9) 0.003(12) 0.037(14)
O17B 0.13(2) 0.12(2) 0.16(2) 0.031(15) -0.13(2) -0.041(16)
O18B 0.30(3) 0.117(15) 0.069(11) -0.003(9) -0.114(17) -0.076(19)

loop_
_atom_type_symbol
_atom_type_description
_atom_type_scat_dispersion_real
_atom_type_scat_dispersion_imag
_atom_type_scat_source
C C 0.0033 0.0016 'International Tables Vol C Tables 4.2.6.8 and 6.1.1.4'
H H 0.0000 0.0000 'International Tables Vol C Tables 4.2.6.8 and 6.1.1.4'
Li Li -0.0003 0.0001 'International Tables Vol C Tables 4.2.6.8 and 6.1.1.4'
N N 0.0061 0.0033 'International Tables Vol C Tables 4.2.6.8 and 6.1.1.4'
O O 0.0106 0.0060 'International Tables Vol C Tables 4.2.6.8 and 6.1.1.4'
Cl Cl 0.1484 0.1585 'International Tables Vol C Tables 4.2.6.8 and 6.1.1.4'
Ni Ni 0.3393 1.1124 'International Tables Vol C Tables 4.2.6.8 and 6.1.1.4'

loop_
_geom_angle_atom_site_label_1
_geom_angle_atom_site_label_2
_geom_angle_atom_site_label_3
_geom_angle
O1 C1 C2 118.3(6)
O1 C1 C6 124.6(6)
C2 C1 C6 117.1(6)
O4 C2 C3 123.7(7)
O4 C2 C1 114.5(6)
C3 C2 C1 121.8(7)
C2 C3 C4 119.8(7)
C5 C4 C3 121.2(7)
C4 C5 C6 119.0(7)
C1 C6 C5 121.0(7)
C1 C6 C7 120.5(6)
C5 C6 C7 118.5(7)
N1 C7 C6 126.3(6)
N1 C8 C9 106.1(5)
N2 C9 C8 107.1(5)
N2 C10 C11 126.1(6)
C12 C11 C16 119.9(7)
C12 C11 C10 119.4(7)
C16 C11 C10 120.5(6)
C13 C12 C11 121.2(7)
C12 C13 C14 120.3(7)
C15 C14 C13 119.4(7)
C14 C15 O3 125.4(7)
C14 C15 C16 121.3(7)
O3 C15 C16 113.3(6)
O2 C16 C15 118.2(6)
O2 C16 C11 124.2(6)
C15 C16 C11 117.6(6)
O4 C17 C18 107.8(6)
O3 C19 C20 109.4(6)
O6 C36 C31 125.5(6)
O6 C36 C35 117.9(5)
C31 C36 C35 116.6(6)
O8 C35 C34 125.8(7)
O8 C35 C36 113.3(5)
C34 C35 C36 120.9(6)
C35 C34 C33 119.9(7)
C32 C33 C34 121.4(8)
C33 C32 C31 119.3(7)
C36 C31 C32 121.9(7)
C36 C31 C30 119.8(6)
C32 C31 C30 118.4(7)
N4 C30 C31 126.7(6)
C28 C29 N4 112.8(7)
C29 C28 N3 110.3(7)
N3 C27 C26 126.7(6)
C21 C26 C25 119.3(6)
C21 C26 C27 120.4(6)
C25 C26 C27 120.2(7)
C24 C25 C26 121.6(7)
C25 C24 C23 120.6(7)
C22 C23 C24 119.6(7)
O7 C22 C23 125.5(6)
O7 C22 C21 113.7(5)
C23 C22 C21 120.8(6)
O5 C21 C26 124.0(6)
O5 C21 C22 117.8(6)
C26 C21 C22 118.2(6)
O8 C39 C40 107.1(5)
O7 C37 C38 106.3(5)
O11 C41 C46 125.3(5)
O11 C41 C42 116.8(5)
C46 C41 C42 117.9(6)
O13 C42 C43 125.5(6)
O13 C42 C41 114.4(5)
C43 C42 C41 120.1(7)
C42 C43 C44 120.4(7)
C45 C44 C43 120.1(7)
C44 C45 C46 121.0(7)
C41 C46 C45 120.1(6)
C41 C46 C47 120.5(6)
C45 C46 C47 119.3(7)
N5 C47 C46 124.5(6)
C49 C48 N5 106.9(5)
N6 C49 C48 106.1(5)
N6 C50 C51 126.7(6)
C56 C51 C52 120.5(6)
C56 C51 C50 119.6(6)
C52 C51 C50 119.9(6)
C53 C52 C51 120.3(7)
C52 C53 C54 121.0(7)
C55 C54 C53 120.0(7)
C54 C55 O14 125.3(6)
C54 C55 C56 121.8(6)
O14 C55 C56 112.9(5)
O12 C56 C51 125.4(6)
O12 C56 C55 118.2(5)
C51 C56 C55 116.5(6)
O13 C57 C58 106.9(6)
O14 C59 C60 107.2(6)
O16B Cl1 O17A 113.2(19)
O16B Cl1 O18A 70.7(17)
O17A Cl1 O18A 145.0(12)
O16B Cl1 O17B 124.1(17)
O17A Cl1 O17B 41.4(11)
O18A Cl1 O17B 105.9(12)
O16B Cl1 O15A 117.9(18)
O17A Cl1 O15A 99.6(14)
O18A Cl1 O15A 109.0(11)
O17B Cl1 O15A 115.5(14)
O16B Cl1 O16A 35(2)
O17A Cl1 O16A 81.5(12)
O18A Cl1 O16A 104.9(12)
O17B Cl1 O16A 108.4(13)
O15A Cl1 O16A 112.3(14)
O16B Cl1 O15B 109(2)
O17A Cl1 O15B 112.8(17)
O18A Cl1 O15B 96.9(14)
O17B Cl1 O15B 126.0(18)
O15A Cl1 O15B 13(2)
O16A Cl1 O15B 111.8(17)
O16B Cl1 O18B 118(2)
O17A Cl1 O18B 95.0(13)
O18A Cl1 O18B 56.9(10)
O17B Cl1 O18B 53.9(11)
O15A Cl1 O18B 109.6(12)
O16A Cl1 O18B 137.9(12)
O15B Cl1 O18B 108.1(17)
O9 Li1 O10 149.7(5)
O9 Li1 O6 100.2(4)
O10 Li1 O6 102.3(4)
O9 Li1 O5 104.1(4)
O10 Li1 O5 101.6(4)
O6 Li1 O5 73.6(3)
O9 Li1 O7 87.5(3)
O10 Li1 O7 87.7(3)
O6 Li1 O7 141.1(5)
O5 Li1 O7 67.6(3)
O9 Li1 O8 84.5(3)
O10 Li1 O8 85.6(3)
O6 Li1 O8 67.5(3)
O5 Li1 O8 141.1(4)
O7 Li1 O8 151.4(4)
O9 Li1 Ni2 104.3(3)
O10 Li1 Ni2 105.9(4)
O6 Li1 Ni2 36.87(18)
O5 Li1 Ni2 36.78(18)
O7 Li1 Ni2 104.3(3)
O8 Li1 Ni2 104.3(3)
C7 N1 C8 119.6(6)
C7 N1 Ni1 126.3(5)
C8 N1 Ni1 114.0(4)
C10 N2 C9 120.0(5)
C10 N2 Ni1 126.6(5)
C9 N2 Ni1 113.4(4)
C30 N4 C29 119.6(7)
C30 N4 Ni2 125.9(5)
C29 N4 Ni2 114.4(5)
C27 N3 C28 119.2(6)
C27 N3 Ni2 125.7(5)
C28 N3 Ni2 115.1(5)
C47 N5 C48 120.1(5)
C47 N5 Ni3 127.7(4)
C48 N5 Ni3 112.1(4)
C50 N6 C49 119.3(5)
C50 N6 Ni3 126.5(4)
C49 N6 Ni3 114.2(4)
N2 Ni1 O1 178.14(16)
N2 Ni1 N1 85.9(2)
O1 Ni1 N1 94.41(19)
N2 Ni1 O2 94.56(19)
O1 Ni1 O2 85.20(15)
N1 Ni1 O2 178.52(16)
N3 Ni2 O5 95.4(2)
N3 Ni2 N4 87.1(3)
O5 Ni2 N4 177.4(2)
N3 Ni2 O6 177.8(2)
O5 Ni2 O6 82.48(15)
N4 Ni2 O6 95.0(2)
N3 Ni2 Li1 136.8(2)
O5 Ni2 Li1 41.5(2)
N4 Ni2 Li1 136.0(3)
O6 Ni2 Li1 41.02(19)
N5 Ni3 O12 178.29(17)
N5 Ni3 N6 85.9(2)
O12 Ni3 N6 94.8(2)
N5 Ni3 O11 94.52(19)
O12 Ni3 O11 84.87(16)
N6 Ni3 O11 178.99(17)
C1 O1 Ni1 127.7(4)
C16 O2 Ni1 126.4(4)
C15 O3 C19 120.0(5)
C2 O4 C17 119.2(5)
C36 O6 Ni2 127.1(4)
C36 O6 Li1 130.7(4)
Ni2 O6 Li1 102.1(3)
C21 O5 Ni2 127.3(4)
C21 O5 Li1 130.0(4)
Ni2 O5 Li1 101.7(3)
C35 O8 C39 118.9(5)
C35 O8 Li1 110.5(4)
C39 O8 Li1 129.3(4)
C22 O7 C37 117.9(5)
C22 O7 Li1 110.4(4)
C37 O7 Li1 131.5(4)
C41 O11 Ni3 126.3(3)
C56 O12 Ni3 126.7(3)
C42 O13 C57 118.5(5)
C55 O14 C59 117.7(5)
O16B O16A Cl1 70(2)
O16B O16A O17A 115(3)
Cl1 O16A O17A 48.5(7)
O16A O16B Cl1 75(2)
O16A O16B O18A 129(3)
Cl1 O16B O18A 55.0(12)
Cl1 O17A O16A 50.0(9)
Cl1 O18A O16B 54.3(11)
O18B O17B Cl1 67.2(13)
O17B O18B Cl1 58.9(10)

loop_
_geom_bond_atom_site_label_1
_geom_bond_atom_site_label_2
_geom_bond_distance
C1 O1 1.308(6)
C1 C2 1.400(7)
C1 C6 1.402(7)
C2 O4 1.364(7)
C2 C3 1.373(8)
C3 C4 1.380(9)
C4 C5 1.364(9)
C5 C6 1.413(8)
C6 C7 1.417(8)
C7 N1 1.295(7)
C8 N1 1.480(6)
C8 C9 1.495(7)
C9 N2 1.455(6)
C10 N2 1.280(7)
C10 C11 1.418(8)
C11 C12 1.397(8)
C11 C16 1.409(7)
C12 C13 1.344(9)
C13 C14 1.404(9)
C14 C15 1.376(8)
C15 O3 1.379(7)
C15 C16 1.408(7)
C16 O2 1.319(6)
C17 O4 1.422(6)
C17 C18 1.455(8)
C19 O3 1.408(6)
C19 C20 1.494(8)
C36 O6 1.300(6)
C36 C31 1.395(7)
C36 C35 1.436(8)
C35 O8 1.352(6)
C35 C34 1.377(7)
C34 C33 1.389(9)
C33 C32 1.354(9)
C32 C31 1.407(8)
C31 C30 1.420(8)
C30 N4 1.293(7)
C29 C28 1.437(9)
C29 N4 1.466(8)
C28 N3 1.487(8)
C27 N3 1.286(7)
C27 C26 1.425(8)
C26 C21 1.400(7)
C26 C25 1.413(8)
C25 C24 1.339(8)
C24 C23 1.392(8)
C23 C22 1.389(7)
C22 O7 1.373(6)
C22 C21 1.414(7)
C21 O5 1.311(6)
C39 O8 1.437(6)
C39 C40 1.499(8)
C37 O7 1.415(6)
C37 C38 1.517(8)
C41 O11 1.309(6)
C41 C46 1.400(7)
C41 C42 1.423(7)
C42 O13 1.358(6)
C42 C43 1.375(8)
C43 C44 1.402(9)
C44 C45 1.342(9)
C45 C46 1.405(8)
C46 C47 1.434(8)
C47 N5 1.278(6)
C48 C49 1.472(7)
C48 N5 1.480(6)
C49 N6 1.464(6)
C50 N6 1.290(6)
C50 C51 1.413(7)
C51 C56 1.411(7)
C51 C52 1.412(8)
C52 C53 1.351(8)
C53 C54 1.381(8)
C54 C55 1.370(7)
C55 O14 1.373(6)
C55 C56 1.421(7)
C56 O12 1.314(6)
C57 O13 1.422(6)
C57 C58 1.503(8)
C59 O14 1.423(6)
C59 C60 1.487(8)
Cl1 O16B 1.34(2)
Cl1 O17A 1.346(18)
Cl1 O18A 1.351(14)
Cl1 O17B 1.340(17)
Cl1 O15A 1.366(14)
Cl1 O16A 1.376(13)
Cl1 O15B 1.41(2)
Cl1 O18B 1.443(14)
Li1 O9 1.983(9)
Li1 O10 1.993(9)
Li1 O6 2.008(9)
Li1 O5 2.024(10)
Li1 O7 2.549(9)
Li1 O8 2.565(10)
Li1 Ni2 2.991(9)
N1 Ni1 1.847(4)
N2 Ni1 1.836(5)
N4 Ni2 1.834(5)
N3 Ni2 1.827(5)
N5 Ni3 1.834(5)
N6 Ni3 1.840(5)
Ni1 O1 1.840(3)
Ni1 O2 1.851(3)
Ni2 O5 1.829(3)
Ni2 O6 1.836(3)
Ni3 O12 1.839(3)
Ni3 O11 1.841(3)
O16A O16B 0.81(5)
O16A O17A 1.78(3)
O16B O18A 1.56(4)
O17B O18B 1.26(3)
